data_7121119
loop_
_publ_author_name
'Bagherzadeh, Sharareh'
'Mankad, Neal P.'

_publ_section_title
;
 Oxidation of a [Cu<sub>2</sub>S] complex by N<sub>2</sub>O and
 CO<sub>2</sub>: insights into a role of tetranuclearity in the
 Cu<sub>Z</sub> site of nitrous oxide reductase.
;
_journal_issue 9
_journal_name_full 'Chemical communications (Cambridge, England)'
_journal_page_first 1097
_journal_page_last 1100
_journal_paper_doi 10.1039/c7cc09067f
_journal_volume 54
_journal_year 2018
_chemical_formula_sum 'C158.5 H154 Cu2 N4 S3'
_chemical_formula_weight 2200.99
_space_group_crystal_system monoclinic
_space_group_IT_number 15
_space_group_name_Hall '-C 2yc'
_space_group_name_H-M_alt 'C 1 2/c 1'
_symmetry_space_group_name_Hall '-C 2yc'
_symmetry_space_group_name_H-M 'C 1 2/c 1'
_atom_sites_solution_hydrogens geom
_audit_update_record
;
2018-01-08 deposited with the CCDC.
2018-01-09 downloaded from the CCDC.
;
_cell_angle_alpha 90
_cell_angle_beta 90
_cell_angle_gamma 90
_cell_formula_units_Z 4
_cell_length_a 26.864(10)
_cell_length_b 28.131(11)
_cell_length_c 18.999(7)
_cell_measurement_reflns_used 7281
_cell_measurement_temperature 293.(2)
_cell_measurement_theta_max 24.8173
_cell_measurement_theta_min 2.2961
_cell_volume 14358(9)
_computing_structure_refinement 'SHELXL-2014/7 (Sheldrick, 2014)'
_diffrn_ambient_temperature 293.(2)
_diffrn_measured_fraction_theta_full 0.997
_diffrn_measured_fraction_theta_max 0.997
_diffrn_measurement_device_type 'Bruker PHOTON II'
_diffrn_radiation_wavelength 0.71073
_diffrn_reflns_av_R_equivalents 0.2106
_diffrn_reflns_av_unetI/netI 0.1878
_diffrn_reflns_limit_h_max 32
_diffrn_reflns_limit_h_min -35
_diffrn_reflns_limit_k_max 36
_diffrn_reflns_limit_k_min -36
_diffrn_reflns_limit_l_max 24
_diffrn_reflns_limit_l_min -24
_diffrn_reflns_number 91297
_diffrn_reflns_theta_full 27.88
_diffrn_reflns_theta_max 27.88
_diffrn_reflns_theta_min 1.80
_exptl_absorpt_coefficient_mu 0.389
_exptl_absorpt_correction_T_max 0.96
_exptl_absorpt_correction_T_min 0.86
_exptl_absorpt_correction_type multi-scan
_exptl_absorpt_process_details
;
;
_exptl_crystal_colour pink
_exptl_crystal_density_diffrn 1.082
_exptl_crystal_density_method 'not measured'
_exptl_crystal_description plate
_exptl_crystal_F_000 4956
_exptl_crystal_size_max 0.400
_exptl_crystal_size_mid 0.300
_exptl_crystal_size_min 0.100
_refine_diff_density_max 0.700
_refine_diff_density_min -0.861
_refine_ls_extinction_method none
_refine_ls_goodness_of_fit_ref 1.137
_refine_ls_hydrogen_treatment constr
_refine_ls_matrix_type full
_refine_ls_number_parameters 670
_refine_ls_number_reflns 17085
_refine_ls_number_restraints 0
_refine_ls_restrained_S_all 1.137
_refine_ls_R_factor_all 0.1925
_refine_ls_R_factor_gt 0.1064
_refine_ls_shift/su_max 0.001
_refine_ls_shift/su_mean 0.000
_refine_ls_structure_factor_coef Fsqd
_refine_ls_weighting_details 'w=1/[\s^2^(Fo^2^)+(0.1000P)^2^+0.8965P] where P=(Fo^2^+2Fc^2^)/3'
_refine_ls_weighting_scheme calc
_refine_ls_wR_factor_gt 0.2545
_refine_ls_wR_factor_ref 0.2875
_reflns_number_gt 7281
_reflns_number_total 17085
_reflns_threshold_expression 'I > 2\s(I)'
_cod_data_source_file c7cc09067f3.cif
_cod_data_source_block cnmsb9
_cod_depositor_comments 'Adding full bibliography for 7121118--7121120.cif.'
_cod_original_cell_volume 14358.(9)
_cod_original_formula_sum 'C158.50 H154 Cu2 N4 S3'
_cod_database_code 7121119

loop_
_space_group_symop_operation_xyz
'x, y, z'
'-x, y, -z+1/2'
'x+1/2, y+1/2, z'
'-x+1/2, y+1/2, -z+1/2'
'-x, -y, -z'
'x, -y, z-1/2'
'-x+1/2, -y+1/2, -z'
'x+1/2, -y+1/2, z-1/2'

loop_
_atom_site_type_symbol
_atom_site_label
_atom_site_fract_x
_atom_site_fract_y
_atom_site_fract_z
_atom_site_U_iso_or_equiv
_atom_site_adp_type
_atom_site_calc_flag
_atom_site_refinement_flags_adp
_atom_site_refinement_flags_occupancy
_atom_site_refinement_flags_posn
_atom_site_occupancy
Cu Cu1 0.89705(2) 0.32832(2) 0.76226(3) 0.0572(2) Uani d . . . 1
S S2 1.0 0.35886(7) 0.75 0.1120(12) Uani d T P S 1
S S1 0.94767(6) 0.26882(5) 0.77086(12) 0.0931(6) Uani d . . . 1
C C31 0.77435(18) 0.34611(16) 0.9346(2) 0.0437(11) Uani d . . . 1
C C2 0.76428(17) 0.40067(16) 0.7737(2) 0.0442(11) Uani d . . . 1
H H2 0.7421 0.4216 0.795 0.053 Uiso calc U . R 1
C C42 0.82893(18) 0.32539(15) 0.5899(2) 0.0442(11) Uani d . . . 1
C C70 1.0 0.2981(2) 0.75 0.063(2) Uani d T P S 1
C C24 0.83102(17) 0.34640(14) 0.9286(2) 0.0403(11) Uani d . . . 1
H H24 0.8389 0.3256 0.8887 0.048 Uiso calc U . R 1
N N2 0.79825(14) 0.34699(11) 0.70690(15) 0.0362(8) Uani d . . . 1
N N1 0.81334(13) 0.39042(11) 0.79476(16) 0.0364(8) Uani d . . . 1
C C58 0.81256(19) 0.41101(17) 0.5539(2) 0.0485(12) Uani d . . . 1
C C1 0.83560(16) 0.35642(13) 0.75558(19) 0.0341(9) Uani d . . . 1
C C3 0.75641(18) 0.37430(15) 0.7176(2) 0.0436(11) Uani d . . . 1
H H3 0.7278 0.3741 0.6901 0.052 Uiso calc U . R 1
C C7 0.90240(17) 0.46278(14) 0.93886(19) 0.0385(10) Uani d . . . 1
C C4 0.84205(15) 0.41612(14) 0.84674(19) 0.0331(9) Uani d . . . 1
C C5 0.85901(16) 0.46014(14) 0.82844(18) 0.0338(9) Uani d . . . 1
C C9 0.85275(15) 0.39395(13) 0.91029(18) 0.0307(9) Uani d . . . 1
C C6 0.88930(17) 0.48365(15) 0.8760(2) 0.0427(11) Uani d . . . 1
H H6 0.901 0.5139 0.8653 0.051 Uiso calc U . R 1
C C8 0.88322(16) 0.41848(15) 0.9548(2) 0.0391(10) Uani d . . . 1
H H8 0.8915 0.4048 0.9978 0.047 Uiso calc U . R 1
C C10 0.93879(18) 0.48615(16) 0.9872(2) 0.0485(12) Uani d . . . 1
H H10A 0.9297 0.4797 1.0351 0.073 Uiso calc U . R 1
H H10B 0.9385 0.5199 0.9792 0.073 Uiso calc U . R 1
H H10C 0.9715 0.4739 0.9783 0.073 Uiso calc U . R 1
C C13 0.8993(2) 0.55246(16) 0.7155(2) 0.0517(12) Uani d . . . 1
H H13 0.8753 0.5741 0.7304 0.062 Uiso calc U . R 1
C C12 0.89239(18) 0.50351(15) 0.7240(2) 0.0409(11) Uani d . . . 1
C C17 0.92972(18) 0.47237(16) 0.7028(2) 0.0447(11) Uani d . . . 1
H H17 0.9255 0.4399 0.7096 0.054 Uiso calc U . R 1
C C11 0.84636(17) 0.48366(14) 0.7582(2) 0.0404(10) Uani d . . . 1
H H11 0.8351 0.4579 0.7274 0.048 Uiso calc U . R 1
C C15 0.9785(2) 0.53707(19) 0.6630(2) 0.0566(13) Uani d . . . 1
H H15 1.0074 0.5485 0.6421 0.068 Uiso calc U . R 1
C C16 0.9720(2) 0.48853(18) 0.6725(2) 0.0529(12) Uani d . . . 1
H H16 0.9965 0.4673 0.6581 0.063 Uiso calc U . R 1
C C14 0.9430(2) 0.56759(18) 0.6839(2) 0.0589(14) Uani d . . . 1
H H14 0.948 0.6 0.677 0.071 Uiso calc U . R 1
C C18 0.80257(19) 0.51742(16) 0.7647(2) 0.0496(12) Uani d . . . 1
C C19 0.7895(2) 0.54108(19) 0.8246(3) 0.0648(15) Uani d . . . 1
H H19 0.8076 0.5363 0.8658 0.078 Uiso calc U . R 1
C C22 0.7351(3) 0.5577(2) 0.7060(4) 0.104(3) Uani d . . . 1
H H22 0.7159 0.5627 0.6659 0.125 Uiso calc U . R 1
C C23 0.7752(3) 0.5264(2) 0.7050(3) 0.090(2) Uani d . . . 1
H H23 0.7837 0.5112 0.6632 0.108 Uiso calc U . R 1
C C20 0.7499(3) 0.5720(2) 0.8245(3) 0.0862(19) Uani d . . . 1
H H20 0.7406 0.587 0.8661 0.103 Uiso calc U . R 1
C C21 0.7250(3) 0.5805(2) 0.7659(4) 0.092(2) Uani d . . . 1
H H21 0.6997 0.6031 0.7665 0.111 Uiso calc U . R 1
C C25 0.85573(18) 0.32376(16) 0.9919(2) 0.0424(11) Uani d . . . 1
C C30 0.89229(19) 0.29097(18) 0.9836(3) 0.0535(12) Uani d . . . 1
H H30 0.9025 0.2822 0.9386 0.064 Uiso calc U . R 1
C C26 0.84243(19) 0.33814(17) 1.0607(2) 0.0507(12) Uani d . . . 1
H H26 0.8177 0.3609 1.0674 0.061 Uiso calc U . R 1
C C27 0.8660(2) 0.3185(2) 1.1171(2) 0.0559(14) Uani d . . . 1
H H27 0.857 0.3277 1.1624 0.067 Uiso calc U . R 1
C C29 0.9147(2) 0.2704(2) 1.0425(3) 0.0747(17) Uani d . . . 1
H H29 0.9381 0.2462 1.0373 0.09 Uiso calc U . R 1
C C28 0.9016(2) 0.2863(2) 1.1081(3) 0.0738(18) Uani d . . . 1
H H28 0.9181 0.2742 1.1473 0.089 Uiso calc U . R 1
C C32 0.74718(19) 0.38620(17) 0.9454(2) 0.0482(12) Uani d . . . 1
H H32 0.7633 0.4153 0.9503 0.058 Uiso calc U . R 1
C C33 0.6964(2) 0.38431(19) 0.9492(2) 0.0562(13) Uani d . . . 1
H H33 0.6781 0.412 0.9558 0.067 Uiso calc U . R 1
C C34 0.6725(2) 0.3409(2) 0.9432(3) 0.0718(17) Uani d . . . 1
H H34 0.638 0.339 0.9457 0.086 Uiso calc U . R 1
C C36 0.7499(2) 0.30373(18) 0.9307(3) 0.0598(14) Uani d . . . 1
H H36 0.7682 0.2759 0.9259 0.072 Uiso calc U . R 1
C C35 0.7003(3) 0.3011(2) 0.9336(3) 0.0798(18) Uani d . . . 1
H H35 0.6846 0.2717 0.9291 0.096 Uiso calc U . R 1
C C41 0.83219(19) 0.29313(17) 0.5376(2) 0.0541(13) Uani d . . . 1
H H41 0.848 0.3015 0.4958 0.065 Uiso calc U . R 1
C C37 0.80439(17) 0.31267(15) 0.65101(19) 0.0408(11) Uani d . . . 1
C C46 0.6939(2) 0.19023(19) 0.6994(2) 0.0592(14) Uani d . . . 1
H H46 0.7189 0.1673 0.6989 0.071 Uiso calc U . R 1
C C40 0.8124(2) 0.24773(17) 0.5444(2) 0.0568(13) Uani d . . . 1
C C39 0.7893(2) 0.23496(17) 0.6056(2) 0.0589(14) Uani d . . . 1
H H39 0.7769 0.2043 0.6108 0.071 Uiso calc U . R 1
C C44 0.7586(2) 0.25317(16) 0.7300(2) 0.0535(13) Uani d . . . 1
H H44 0.7558 0.282 0.7587 0.064 Uiso calc U . R 1
C C38 0.78423(19) 0.26784(16) 0.6607(2) 0.0497(12) Uani d . . . 1
C C45 0.7067(2) 0.23675(18) 0.7157(2) 0.0543(13) Uani d . . . 1
C C47 0.6471(3) 0.1768(2) 0.6842(2) 0.0679(16) Uani d . . . 1
H H47 0.6398 0.1453 0.6735 0.082 Uiso calc U . R 1
C C43 0.8168(2) 0.21132(19) 0.4849(2) 0.0716(17) Uani d . . . 1
H H43A 0.8263 0.1811 0.5041 0.107 Uiso calc U . R 1
H H43B 0.8415 0.2217 0.4519 0.107 Uiso calc U . R 1
H H43C 0.7853 0.2083 0.4615 0.107 Uiso calc U . R 1
C C48 0.6109(3) 0.2101(3) 0.6848(3) 0.0819(19) Uani d . . . 1
H H48 0.5786 0.2008 0.674 0.098 Uiso calc U . R 1
C C50 0.6674(3) 0.2691(2) 0.7178(3) 0.0779(18) Uani d . . . 1
H H50 0.6736 0.3003 0.7313 0.093 Uiso calc U . R 1
C C49 0.6194(3) 0.2560(3) 0.7005(3) 0.0841(18) Uani d . . . 1
H H49 0.5938 0.2783 0.6996 0.101 Uiso calc U . R 1
C C53 0.7945(3) 0.1698(2) 0.8765(3) 0.0746(18) Uani d . . . 1
H H53 0.7796 0.1569 0.9163 0.09 Uiso calc U . R 1
C C56 0.8369(2) 0.2074(2) 0.7580(3) 0.0649(15) Uani d . . . 1
H H56 0.8514 0.2201 0.7178 0.078 Uiso calc U . R 1
C C52 0.7680(2) 0.19871(17) 0.8327(2) 0.0550(13) Uani d . . . 1
H H52 0.735 0.2057 0.8435 0.066 Uiso calc U . R 1
C C51 0.7891(2) 0.21781(17) 0.7727(2) 0.0503(13) Uani d . . . 1
C C54 0.8418(3) 0.1602(3) 0.8617(3) 0.086(2) Uani d . . . 1
H H54 0.8598 0.141 0.8923 0.104 Uiso calc U . R 1
C C55 0.8654(2) 0.1780(2) 0.8019(3) 0.0729(17) Uani d . . . 1
H H55 0.8984 0.1707 0.7916 0.087 Uiso calc U . R 1
C C57 0.85011(18) 0.37593(15) 0.5813(2) 0.0456(12) Uani d . . . 1
H H57 0.8589 0.3867 0.6288 0.055 Uiso calc U . R 1
C C63 0.8260(2) 0.45902(18) 0.5500(3) 0.0591(14) Uani d . . . 1
H H63 0.8577 0.4682 0.5641 0.071 Uiso calc U . R 1
C C61 0.7473(3) 0.4802(2) 0.5078(3) 0.0792(18) Uani d . . . 1
H H61 0.7253 0.5034 0.492 0.095 Uiso calc U . R 1
C C59 0.7652(2) 0.39967(19) 0.5346(3) 0.0691(16) Uani d . . . 1
H H59 0.7548 0.3682 0.5367 0.083 Uiso calc U . R 1
C C62 0.7936(3) 0.4927(2) 0.5261(3) 0.0690(15) Uani d . . . 1
H H62 0.8037 0.5242 0.5225 0.083 Uiso calc U . R 1
C C60 0.7320(2) 0.4346(2) 0.5118(4) 0.092(2) Uani d . . . 1
H H60 0.6996 0.4266 0.4995 0.11 Uiso calc U . R 1
C C64 0.89781(18) 0.37490(15) 0.5404(2) 0.0444(11) Uani d . . . 1
C C69 0.94221(18) 0.36585(17) 0.5757(2) 0.0507(12) Uani d . . . 1
H H69 0.9418 0.3614 0.6242 0.061 Uiso calc U . R 1
C C65 0.9003(2) 0.38111(16) 0.4671(2) 0.0504(12) Uani d . . . 1
H H65 0.8714 0.3877 0.4419 0.06 Uiso calc U . R 1
C C67 0.9880(2) 0.36863(17) 0.4678(3) 0.0615(14) Uani d . . . 1
H H67 1.0179 0.3662 0.4434 0.074 Uiso calc U . R 1
C C66 0.9438(2) 0.37761(16) 0.4332(2) 0.0548(13) Uani d . . . 1
H H66 0.9443 0.3813 0.3846 0.066 Uiso calc U . R 1
C C68 0.9862(2) 0.36341(18) 0.5403(3) 0.0592(13) Uani d . . . 1
H H68 1.0155 0.3582 0.5651 0.071 Uiso calc U . R 1

loop_
_atom_site_aniso_label
_atom_site_aniso_U_11
_atom_site_aniso_U_22
_atom_site_aniso_U_33
_atom_site_aniso_U_12
_atom_site_aniso_U_13
_atom_site_aniso_U_23
Cu1 0.0700(5) 0.0668(4) 0.0349(3) 0.0180(3) 0.0086(3) 0.0067(3)
S2 0.217(3) 0.0408(11) 0.0782(15) 0 -0.0898(19) 0
S1 0.0557(10) 0.0567(9) 0.1668(19) 0.0042(8) -0.0001(11) -0.0130(10)
C31 0.055(3) 0.054(3) 0.022(2) -0.009(3) 0.002(2) 0.0021(19)
C2 0.044(3) 0.053(3) 0.035(2) 0.004(2) -0.004(2) 0.006(2)
C42 0.063(3) 0.042(2) 0.027(2) -0.014(2) 0.002(2) -0.0029(18)
C70 0.060(5) 0.048(4) 0.081(5) 0 -0.024(4) 0
C24 0.059(3) 0.039(2) 0.0233(19) 0.000(2) -0.001(2) -0.0004(17)
N2 0.052(2) 0.0392(18) 0.0173(15) -0.0088(18) -0.0016(15) 0.0031(14)
N1 0.048(2) 0.0362(18) 0.0248(16) -0.0074(17) -0.0022(16) 0.0019(14)
C58 0.053(3) 0.067(3) 0.025(2) -0.027(3) 0.004(2) 0.004(2)
C1 0.045(3) 0.033(2) 0.0245(19) -0.007(2) 0.0023(18) -0.0004(16)
C3 0.051(3) 0.052(3) 0.028(2) -0.003(2) -0.002(2) 0.0053(19)
C7 0.052(3) 0.043(2) 0.0203(18) -0.011(2) -0.0015(18) -0.0037(17)
C4 0.032(2) 0.042(2) 0.0255(19) -0.0057(19) 0.0017(17) -0.0085(17)
C5 0.045(3) 0.036(2) 0.0208(18) -0.003(2) -0.0020(18) -0.0042(16)
C9 0.036(2) 0.035(2) 0.0212(18) -0.0049(19) 0.0002(17) -0.0031(16)
C6 0.055(3) 0.037(2) 0.036(2) -0.008(2) 0.007(2) -0.0062(19)
C8 0.046(3) 0.046(2) 0.026(2) -0.003(2) 0.0021(19) 0.0080(18)
C10 0.063(3) 0.048(3) 0.036(2) -0.008(2) -0.008(2) -0.0019(19)
C13 0.076(4) 0.043(3) 0.036(2) -0.003(3) 0.003(2) 0.007(2)
C12 0.055(3) 0.045(2) 0.0224(19) -0.005(2) -0.003(2) 0.0043(18)
C17 0.056(3) 0.041(2) 0.036(2) -0.003(2) -0.008(2) 0.0103(19)
C11 0.051(3) 0.035(2) 0.035(2) -0.009(2) -0.005(2) -0.0015(18)
C15 0.067(4) 0.073(4) 0.030(2) -0.012(3) 0.004(2) 0.015(2)
C16 0.063(3) 0.058(3) 0.038(2) 0.000(3) -0.003(2) 0.011(2)
C14 0.088(4) 0.055(3) 0.033(2) -0.012(3) 0.004(3) 0.012(2)
C18 0.069(3) 0.044(3) 0.036(2) -0.001(2) -0.016(2) 0.003(2)
C19 0.077(4) 0.072(4) 0.045(3) 0.023(3) 0.006(3) 0.013(3)
C22 0.127(6) 0.088(5) 0.097(5) 0.047(5) -0.060(5) -0.020(4)
C23 0.128(6) 0.084(4) 0.059(4) 0.038(4) -0.036(4) -0.022(3)
C20 0.111(5) 0.077(4) 0.070(4) 0.026(4) 0.004(4) 0.008(3)
C21 0.094(5) 0.084(5) 0.099(5) 0.023(4) -0.023(4) -0.009(4)
C25 0.052(3) 0.049(3) 0.027(2) -0.011(2) -0.001(2) 0.0079(18)
C30 0.054(3) 0.062(3) 0.044(3) -0.011(3) 0.002(2) 0.009(2)
C26 0.058(3) 0.065(3) 0.028(2) -0.013(3) 0.004(2) 0.002(2)
C27 0.058(3) 0.076(4) 0.034(2) -0.032(3) -0.010(2) 0.017(2)
C29 0.064(4) 0.087(4) 0.074(4) -0.002(3) -0.003(3) 0.033(3)
C28 0.074(4) 0.101(5) 0.046(3) -0.033(4) -0.024(3) 0.030(3)
C32 0.055(3) 0.053(3) 0.036(2) -0.011(3) 0.000(2) 0.004(2)
C33 0.059(4) 0.067(3) 0.042(3) -0.002(3) 0.006(2) 0.007(2)
C34 0.067(4) 0.100(5) 0.048(3) -0.023(4) -0.011(3) 0.011(3)
C36 0.074(4) 0.051(3) 0.054(3) -0.018(3) -0.010(3) 0.003(2)
C35 0.083(5) 0.079(4) 0.078(4) -0.035(4) -0.021(4) 0.002(3)
C41 0.073(3) 0.059(3) 0.030(2) -0.037(3) 0.006(2) 0.000(2)
C37 0.055(3) 0.052(3) 0.0152(17) -0.013(2) -0.0019(18) -0.0030(17)
C46 0.080(4) 0.068(3) 0.029(2) -0.026(3) -0.006(2) 0.001(2)
C40 0.080(4) 0.057(3) 0.033(2) -0.015(3) 0.013(2) -0.016(2)
C39 0.094(4) 0.050(3) 0.033(2) -0.029(3) 0.014(3) -0.006(2)
C44 0.080(4) 0.048(3) 0.033(2) -0.022(3) 0.009(2) -0.009(2)
C38 0.073(3) 0.050(3) 0.026(2) -0.024(3) 0.006(2) -0.0009(19)
C45 0.075(4) 0.060(3) 0.028(2) -0.022(3) 0.007(2) 0.000(2)
C47 0.086(5) 0.088(4) 0.030(2) -0.010(4) -0.004(3) -0.006(3)
C43 0.097(4) 0.073(3) 0.045(3) -0.052(3) 0.020(3) -0.025(3)
C48 0.103(6) 0.094(5) 0.048(3) -0.030(5) -0.004(3) -0.002(3)
C50 0.110(6) 0.071(4) 0.052(3) -0.028(4) 0.017(4) -0.005(3)
C49 0.075(5) 0.097(5) 0.081(4) -0.002(4) 0.001(4) 0.005(4)
C53 0.088(5) 0.101(5) 0.035(3) -0.039(4) -0.003(3) 0.016(3)
C56 0.068(4) 0.084(4) 0.043(3) -0.033(3) -0.002(3) 0.015(3)
C52 0.056(3) 0.070(3) 0.039(3) -0.014(3) -0.002(2) 0.001(2)
C51 0.065(4) 0.056(3) 0.030(2) -0.033(3) -0.007(2) 0.001(2)
C54 0.071(5) 0.132(6) 0.055(4) -0.027(4) -0.013(3) 0.025(4)
C55 0.066(4) 0.091(4) 0.061(3) -0.030(3) -0.010(3) -0.003(3)
C57 0.068(3) 0.048(3) 0.0211(19) -0.019(2) 0.001(2) -0.0067(18)
C63 0.066(4) 0.057(3) 0.054(3) -0.016(3) 0.004(3) -0.004(2)
C61 0.090(5) 0.087(5) 0.061(4) 0.012(4) 0.004(3) 0.027(3)
C59 0.088(4) 0.054(3) 0.065(3) -0.017(3) 0.000(3) 0.022(3)
C62 0.082(5) 0.069(4) 0.056(3) -0.003(4) 0.004(3) 0.012(3)
C60 0.074(4) 0.093(5) 0.108(5) -0.018(4) -0.035(4) 0.032(4)
C64 0.062(3) 0.047(2) 0.025(2) -0.027(2) -0.001(2) 0.0076(18)
C69 0.057(3) 0.063(3) 0.032(2) -0.004(3) 0.005(2) -0.001(2)
C65 0.062(3) 0.057(3) 0.032(2) -0.012(3) 0.005(2) -0.002(2)
C67 0.072(4) 0.056(3) 0.058(3) -0.008(3) 0.018(3) -0.007(2)
C66 0.076(4) 0.053(3) 0.035(2) -0.023(3) 0.005(3) 0.001(2)
C68 0.054(3) 0.068(3) 0.055(3) -0.003(3) -0.010(3) -0.001(3)

loop_
_atom_type_symbol
_atom_type_description
_atom_type_scat_dispersion_real
_atom_type_scat_dispersion_imag
_atom_type_scat_source
C C 0.0033 0.0016 'International Tables Vol C Tables 4.2.6.8 and 6.1.1.4'
H H 0.0000 0.0000 'International Tables Vol C Tables 4.2.6.8 and 6.1.1.4'
N N 0.0061 0.0033 'International Tables Vol C Tables 4.2.6.8 and 6.1.1.4'
S S 0.1246 0.1234 'International Tables Vol C Tables 4.2.6.8 and 6.1.1.4'
Cu Cu 0.3201 1.2651 'International Tables Vol C Tables 4.2.6.8 and 6.1.1.4'

loop_
_geom_angle_atom_site_label_1
_geom_angle_atom_site_label_2
_geom_angle_atom_site_label_3
_geom_angle_site_symmetry_1
_geom_angle_site_symmetry_3
_geom_angle
C1 Cu1 S1 . . 154.75(13)
C70 S1 Cu1 . . 97.4(2)
C32 C31 C36 . . 118.3(5)
C32 C31 C24 . . 122.8(4)
C36 C31 C24 . . 118.8(5)
C3 C2 N1 . . 105.4(4)
C3 C2 H2 . . 127.3
N1 C2 H2 . . 127.3
C41 C42 C37 . . 118.4(4)
C41 C42 C57 . . 121.2(4)
C37 C42 C57 . . 120.3(4)
S1 C70 S1 . 2_756 121.1(4)
S1 C70 S2 . . 119.4(2)
S1 C70 S2 2_756 . 119.4(2)
C9 C24 C25 . . 112.8(3)
C9 C24 C31 . . 114.2(3)
C25 C24 C31 . . 112.1(3)
C9 C24 H24 . . 105.6
C25 C24 H24 . . 105.6
C31 C24 H24 . . 105.6
C3 N2 C1 . . 112.6(3)
C3 N2 C37 . . 125.1(3)
C1 N2 C37 . . 122.3(4)
C1 N1 C2 . . 113.8(3)
C1 N1 C4 . . 119.6(3)
C2 N1 C4 . . 126.2(3)
C59 C58 C63 . . 116.9(5)
C59 C58 C57 . . 124.5(4)
C63 C58 C57 . . 118.6(4)
N1 C1 N2 . . 100.5(3)
N1 C1 Cu1 . . 131.7(3)
N2 C1 Cu1 . . 127.8(3)
C2 C3 N2 . . 107.6(4)
C2 C3 H3 . . 126.2
N2 C3 H3 . . 126.2
C6 C7 C8 . . 118.6(4)
C6 C7 C10 . . 120.9(4)
C8 C7 C10 . . 120.4(4)
C5 C4 C9 . . 124.0(3)
C5 C4 N1 . . 117.2(3)
C9 C4 N1 . . 118.7(3)
C4 C5 C6 . . 117.6(3)
C4 C5 C11 . . 122.8(3)
C6 C5 C11 . . 119.6(4)
C8 C9 C4 . . 115.8(3)
C8 C9 C24 . . 122.8(3)
C4 C9 C24 . . 121.4(3)
C7 C6 C5 . . 120.8(4)
C7 C6 H6 . . 119.6
C5 C6 H6 . . 119.6
C9 C8 C7 . . 123.0(4)
C9 C8 H8 . . 118.5
C7 C8 H8 . . 118.5
C7 C10 H10A . . 109.5
C7 C10 H10B . . 109.5
H10A C10 H10B . . 109.5
C7 C10 H10C . . 109.5
H10A C10 H10C . . 109.5
H10B C10 H10C . . 109.5
C14 C13 C12 . . 117.6(5)
C14 C13 H13 . . 121.2
C12 C13 H13 . . 121.2
C17 C12 C13 . . 119.4(4)
C17 C12 C11 . . 118.9(4)
C13 C12 C11 . . 121.6(4)
C16 C17 C12 . . 121.1(4)
C16 C17 H17 . . 119.4
C12 C17 H17 . . 119.4
C12 C11 C18 . . 116.1(4)
C12 C11 C5 . . 110.8(3)
C18 C11 C5 . . 111.9(3)
C12 C11 H11 . . 105.7
C18 C11 H11 . . 105.7
C5 C11 H11 . . 105.7
C14 C15 C16 . . 120.1(5)
C14 C15 H15 . . 120.0
C16 C15 H15 . . 120.0
C17 C16 C15 . . 119.5(5)
C17 C16 H16 . . 120.3
C15 C16 H16 . . 120.3
C15 C14 C13 . . 122.2(5)
C15 C14 H14 . . 118.9
C13 C14 H14 . . 118.9
C19 C18 C23 . . 117.5(5)
C19 C18 C11 . . 124.9(4)
C23 C18 C11 . . 117.6(4)
C18 C19 C20 . . 120.4(5)
C18 C19 H19 . . 119.8
C20 C19 H19 . . 119.8
C21 C22 C23 . . 118.1(6)
C21 C22 H22 . . 120.9
C23 C22 H22 . . 120.9
C18 C23 C22 . . 121.3(5)
C18 C23 H23 . . 119.3
C22 C23 H23 . . 119.3
C21 C20 C19 . . 120.6(6)
C21 C20 H20 . . 119.7
C19 C20 H20 . . 119.7
C20 C21 C22 . . 121.9(6)
C20 C21 H21 . . 119.0
C22 C21 H21 . . 119.0
C30 C25 C26 . . 119.0(4)
C30 C25 C24 . . 120.7(4)
C26 C25 C24 . . 120.2(4)
C25 C30 C29 . . 120.1(5)
C25 C30 H30 . . 120.0
C29 C30 H30 . . 120.0
C27 C26 C25 . . 119.6(5)
C27 C26 H26 . . 120.2
C25 C26 H26 . . 120.2
C28 C27 C26 . . 120.7(5)
C28 C27 H27 . . 119.7
C26 C27 H27 . . 119.7
C28 C29 C30 . . 118.9(6)
C28 C29 H29 . . 120.6
C30 C29 H29 . . 120.6
C27 C28 C29 . . 121.6(5)
C27 C28 H28 . . 119.2
C29 C28 H28 . . 119.2
C31 C32 C33 . . 120.8(5)
C31 C32 H32 . . 119.6
C33 C32 H32 . . 119.6
C32 C33 C34 . . 119.5(5)
C32 C33 H33 . . 120.2
C34 C33 H33 . . 120.2
C35 C34 C33 . . 118.9(6)
C35 C34 H34 . . 120.5
C33 C34 H34 . . 120.5
C35 C36 C31 . . 121.9(6)
C35 C36 H36 . . 119.1
C31 C36 H36 . . 119.1
C36 C35 C34 . . 120.5(6)
C36 C35 H35 . . 119.8
C34 C35 H35 . . 119.8
C42 C41 C40 . . 121.6(4)
C42 C41 H41 . . 119.2
C40 C41 H41 . . 119.2
C42 C37 C38 . . 122.3(4)
C42 C37 N2 . . 119.9(4)
C38 C37 N2 . . 117.8(3)
C47 C46 C45 . . 123.0(6)
C47 C46 H46 . . 118.5
C45 C46 H46 . . 118.5
C39 C40 C41 . . 119.7(4)
C39 C40 C43 . . 119.2(4)
C41 C40 C43 . . 121.1(4)
C40 C39 C38 . . 120.4(4)
C40 C39 H39 . . 119.8
C38 C39 H39 . . 119.8
C45 C44 C51 . . 113.4(4)
C45 C44 C38 . . 110.1(4)
C51 C44 C38 . . 112.9(4)
C45 C44 H44 . . 106.6
C51 C44 H44 . . 106.6
C38 C44 H44 . . 106.6
C37 C38 C39 . . 117.6(4)
C37 C38 C44 . . 122.1(4)
C39 C38 C44 . . 120.3(4)
C46 C45 C50 . . 115.7(5)
C46 C45 C44 . . 124.3(5)
C50 C45 C44 . . 120.0(5)
C46 C47 C48 . . 118.5(6)
C46 C47 H47 . . 120.8
C48 C47 H47 . . 120.8
C40 C43 H43A . . 109.5
C40 C43 H43B . . 109.5
H43A C43 H43B . . 109.5
C40 C43 H43C . . 109.5
H43A C43 H43C . . 109.5
H43B C43 H43C . . 109.5
C49 C48 C47 . . 123.1(7)
C49 C48 H48 . . 118.4
C47 C48 H48 . . 118.4
C49 C50 C45 . . 121.8(6)
C49 C50 H50 . . 119.1
C45 C50 H50 . . 119.1
C48 C49 C50 . . 117.8(7)
C48 C49 H49 . . 121.1
C50 C49 H49 . . 121.1
C54 C53 C52 . . 119.5(5)
C54 C53 H53 . . 120.2
C52 C53 H53 . . 120.2
C51 C56 C55 . . 121.7(5)
C51 C56 H56 . . 119.1
C55 C56 H56 . . 119.1
C53 C52 C51 . . 121.3(5)
C53 C52 H52 . . 119.3
C51 C52 H52 . . 119.3
C56 C51 C52 . . 118.5(5)
C56 C51 C44 . . 123.1(4)
C52 C51 C44 . . 118.2(5)
C53 C54 C55 . . 122.2(6)
C53 C54 H54 . . 118.9
C55 C54 H54 . . 118.9
C54 C55 C56 . . 116.7(6)
C54 C55 H55 . . 121.7
C56 C55 H55 . . 121.7
C64 C57 C58 . . 114.0(3)
C64 C57 C42 . . 110.7(4)
C58 C57 C42 . . 113.3(4)
C64 C57 H57 . . 106.1
C58 C57 H57 . . 106.1
C42 C57 H57 . . 106.1
C62 C63 C58 . . 121.5(5)
C62 C63 H63 . . 119.3
C58 C63 H63 . . 119.3
C62 C61 C60 . . 121.1(6)
C62 C61 H61 . . 119.4
C60 C61 H61 . . 119.4
C58 C59 C60 . . 121.0(5)
C58 C59 H59 . . 119.5
C60 C59 H59 . . 119.5
C61 C62 C63 . . 119.9(6)
C61 C62 H62 . . 120.0
C63 C62 H62 . . 120.0
C61 C60 C59 . . 119.5(6)
C61 C60 H60 . . 120.2
C59 C60 H60 . . 120.2
C69 C64 C65 . . 117.3(4)
C69 C64 C57 . . 119.1(4)
C65 C64 C57 . . 123.5(4)
C68 C69 C64 . . 121.0(4)
C68 C69 H69 . . 119.5
C64 C69 H69 . . 119.5
C66 C65 C64 . . 120.6(5)
C66 C65 H65 . . 119.7
C64 C65 H65 . . 119.7
C66 C67 C68 . . 117.6(5)
C66 C67 H67 . . 121.2
C68 C67 H67 . . 121.2
C65 C66 C67 . . 122.4(5)
C65 C66 H66 . . 118.8
C67 C66 H66 . . 118.8
C69 C68 C67 . . 121.1(5)
C69 C68 H68 . . 119.5
C67 C68 H68 . . 119.5

loop_
_geom_bond_atom_site_label_1
_geom_bond_atom_site_label_2
_geom_bond_site_symmetry_2
_geom_bond_distance
Cu1 C1 . 1.835(4)
Cu1 S1 . 2.1627(17)
S2 C70 . 1.708(7)
S1 C70 . 1.677(4)
C31 C32 . 1.359(6)
C31 C36 . 1.363(6)
C31 C24 . 1.527(7)
C2 C3 . 1.316(6)
C2 N1 . 1.407(5)
C2 H2 . 0.93
C42 C41 . 1.350(6)
C42 C37 . 1.382(6)
C42 C57 . 1.540(6)
C70 S1 2_756 1.677(4)
C24 C9 . 1.500(5)
C24 C25 . 1.514(6)
C24 H24 . 0.98
N2 C3 . 1.377(6)
N2 C1 . 1.390(5)
N2 C37 . 1.445(5)
N1 C1 . 1.351(5)
N1 C4 . 1.447(5)
C58 C59 . 1.362(7)
C58 C63 . 1.400(6)
C58 C57 . 1.504(7)
C3 H3 . 0.93
C7 C6 . 1.377(5)
C7 C8 . 1.382(6)
C7 C10 . 1.493(6)
C4 C5 . 1.365(5)
C4 C9 . 1.389(5)
C5 C6 . 1.384(5)
C5 C11 . 1.527(5)
C9 C8 . 1.364(5)
C6 H6 . 0.93
C8 H8 . 0.93
C10 H10A . 0.96
C10 H10B . 0.96
C10 H10C . 0.96
C13 C14 . 1.387(7)
C13 C12 . 1.399(6)
C13 H13 . 0.93
C12 C17 . 1.391(6)
C12 C11 . 1.505(6)
C17 C16 . 1.351(6)
C17 H17 . 0.93
C11 C18 . 1.517(6)
C11 H11 . 0.98
C15 C14 . 1.342(7)
C15 C16 . 1.388(7)
C15 H15 . 0.93
C16 H16 . 0.93
C14 H14 . 0.93
C18 C19 . 1.365(7)
C18 C23 . 1.373(7)
C19 C20 . 1.373(8)
C19 H19 . 0.93
C22 C21 . 1.335(9)
C22 C23 . 1.393(8)
C22 H22 . 0.93
C23 H23 . 0.93
C20 C21 . 1.320(8)
C20 H20 . 0.93
C21 H21 . 0.93
C25 C30 . 1.357(6)
C25 C26 . 1.415(6)
C30 C29 . 1.396(7)
C30 H30 . 0.93
C26 C27 . 1.361(6)
C26 H26 . 0.93
C27 C28 . 1.329(8)
C27 H27 . 0.93
C29 C28 . 1.370(8)
C29 H29 . 0.93
C28 H28 . 0.93
C32 C33 . 1.367(7)
C32 H32 . 0.93
C33 C34 . 1.385(7)
C33 H33 . 0.93
C34 C35 . 1.358(8)
C34 H34 . 0.93
C36 C35 . 1.336(8)
C36 H36 . 0.93
C35 H35 . 0.93
C41 C40 . 1.389(6)
C41 H41 . 0.93
C37 C38 . 1.385(6)
C46 C47 . 1.345(8)
C46 C45 . 1.388(6)
C46 H46 . 0.93
C40 C39 . 1.366(6)
C40 C43 . 1.530(6)
C39 C38 . 1.403(6)
C39 H39 . 0.93
C44 C45 . 1.494(7)
C44 C51 . 1.523(7)
C44 C38 . 1.543(6)
C44 H44 . 0.98
C45 C50 . 1.395(8)
C47 C48 . 1.349(8)
C47 H47 . 0.93
C43 H43A . 0.96
C43 H43B . 0.96
C43 H43C . 0.96
C48 C49 . 1.347(8)
C48 H48 . 0.93
C50 C49 . 1.380(8)
C50 H50 . 0.93
C49 H49 . 0.93
C53 C54 . 1.329(9)
C53 C52 . 1.363(7)
C53 H53 . 0.93
C56 C51 . 1.346(7)
C56 C55 . 1.402(7)
C56 H56 . 0.93
C52 C51 . 1.383(6)
C52 H52 . 0.93
C54 C55 . 1.393(8)
C54 H54 . 0.93
C55 H55 . 0.93
C57 C64 . 1.499(6)
C57 H57 . 0.98
C63 C62 . 1.364(7)
C63 H63 . 0.93
C61 C62 . 1.338(8)
C61 C60 . 1.349(8)
C61 H61 . 0.93
C59 C60 . 1.396(8)
C59 H59 . 0.93
C62 H62 . 0.93
C60 H60 . 0.93
C64 C69 . 1.392(6)
C64 C65 . 1.405(6)
C69 C68 . 1.361(7)
C69 H69 . 0.93
C65 C66 . 1.338(7)
C65 H65 . 0.93
C67 C66 . 1.381(7)
C67 C68 . 1.385(7)
C67 H67 . 0.93
C66 H66 . 0.93
C68 H68 . 0.93
